data_7103764
loop_
_publ_author_name
'Stuart Warren'
'Lorenzo Caggiano'
'John Davies'
'David J. Fox'
'David C. Moody'

_publ_section_title
;
Stereoselective substituted pyrrolidine and cyclic
ether synthesis by PhS migration
;
_journal_name_full 'Chemical communications (Cambridge, England)'
_journal_paper_doi 10.1039/b303790h
_journal_year 2003
_chemical_formula_sum 'C23 H25 N3 O5 S'
_chemical_formula_weight 455.52
_chemical_name_systematic
; 
? 
;
_space_group_IT_number 14
_symmetry_cell_setting monoclinic
_symmetry_space_group_name_Hall '-P 2ybc'
_symmetry_space_group_name_H-M 'P 1 21/c 1'
_atom_sites_solution_hydrogens geom
_atom_sites_solution_primary direct
_atom_sites_solution_secondary difmap
_audit_creation_method SHELXL-97
_cell_angle_alpha 90.00
_cell_angle_beta 102.054(2)
_cell_angle_gamma 90.00
_cell_formula_units_Z 4
_cell_length_a 12.2145(5)
_cell_length_b 7.8483(2)
_cell_length_c 23.4165(11)
_cell_measurement_reflns_used 8375
_cell_measurement_temperature 180(2)
_cell_measurement_theta_max 25.03
_cell_measurement_theta_min 1.0
_cell_volume 2195.28(15)
_computing_cell_refinement 'HKL Scalepack (Otwinowski & Minor 1997)'
_computing_data_collection 'Collect (Nonius BV, 1997-2000)'
_computing_data_reduction
;
HKL Denzo and Scalepack (Otwinowski & Minor 1997)
;
_computing_structure_refinement 'SHELXL-93 (Sheldrick, 1993)'
_computing_structure_solution teXsan
_diffrn_ambient_temperature 180(2)
_diffrn_detector_area_resol_mean 9
_diffrn_measured_fraction_theta_full 0.968
_diffrn_measured_fraction_theta_max 0.968
_diffrn_measurement_device '95mm CCD camera on \k-goniostat'
_diffrn_measurement_device_type KappaCCD
_diffrn_measurement_method CCD
_diffrn_radiation_monochromator 'horizonally mounted graphite crystal'
_diffrn_radiation_source 'fine-focus sealed tube'
_diffrn_radiation_type MoK\a
_diffrn_radiation_wavelength 0.71069
_diffrn_reflns_av_R_equivalents 0.0404
_diffrn_reflns_av_sigmaI/netI 0.0461
_diffrn_reflns_limit_h_max 14
_diffrn_reflns_limit_h_min -14
_diffrn_reflns_limit_k_max 8
_diffrn_reflns_limit_k_min -8
_diffrn_reflns_limit_l_max 27
_diffrn_reflns_limit_l_min -21
_diffrn_reflns_number 11499
_diffrn_reflns_theta_full 25.03
_diffrn_reflns_theta_max 25.03
_diffrn_reflns_theta_min 3.56
_exptl_absorpt_coefficient_mu 0.188
_exptl_absorpt_correction_T_max 1.000
_exptl_absorpt_correction_T_min 0.959
_exptl_absorpt_correction_type multi-scan
_exptl_absorpt_process_details
;
Sortav Blessing (1995)
multi-scan from symmetry-related measurements (Blessing 1995)
;
_exptl_crystal_colour colourless
_exptl_crystal_density_diffrn 1.378
_exptl_crystal_density_method 'not measured'
_exptl_crystal_F_000 960
_exptl_crystal_size_max 0.41
_exptl_crystal_size_mid 0.23
_exptl_crystal_size_min 0.09
_refine_diff_density_max 0.202
_refine_diff_density_min -0.243
_refine_diff_density_rms 0.054
_refine_ls_extinction_method none
_refine_ls_goodness_of_fit_ref 1.040
_refine_ls_hydrogen_treatment mixed
_refine_ls_matrix_type full
_refine_ls_number_parameters 290
_refine_ls_number_reflns 3763
_refine_ls_number_restraints 0
_refine_ls_restrained_S_all 1.040
_refine_ls_R_factor_all 0.0575
_refine_ls_R_factor_gt 0.0389
_refine_ls_shift/su_max 0.002
_refine_ls_shift/su_mean 0.000
_refine_ls_structure_factor_coef Fsqd
_refine_ls_weighting_details 'calc w=1/[\s^2^(Fo^2^)+(0.0454P)^2^+0.7826P] where P=(Fo^2^+2Fc^2^)/3'
_refine_ls_weighting_scheme calc
_refine_ls_wR_factor_gt 0.0904
_refine_ls_wR_factor_ref 0.1035
_reflns_number_gt 2903
_reflns_number_total 3763
_reflns_threshold_expression >2sigma(I)
_cod_data_source_file b303790h.txt
_cod_data_source_block sw0101
_cod_depositor_comments
;
The following automatic conversions were performed:
'_symmetry_cell_setting' value 'Monoclinic' changed to 'monoclinic'
according to '/home/saulius/struct/CIF-dictionaries/cif_core.dic'
dictionary named 'cif_core.dic' version 2.4.1 from
2010-06-29.

'_exptl_absorpt_correction_type' value 'multiscan' changed to
'multi-scan' according to
'/home/saulius/struct/CIF-dictionaries/cif_core.dic' dictionary named
'cif_core.dic' version 2.4.1 from 2010-06-29.

Automatic conversion script
Id: cif_fix_enum 1527 2010-12-29 10:47:43Z saulius 
;
_cod_original_sg_symbol_H-M P2(1)/c
_cod_database_code 7103764

loop_
_symmetry_equiv_pos_as_xyz
'x, y, z'
'-x, y+1/2, -z+1/2'
'-x, -y, -z'
'x, -y-1/2, z-1/2'

loop_
_atom_site_label
_atom_site_type_symbol
_atom_site_fract_x
_atom_site_fract_y
_atom_site_fract_z
_atom_site_U_iso_or_equiv
_atom_site_adp_type
_atom_site_occupancy
_atom_site_symmetry_multiplicity
_atom_site_calc_flag
_atom_site_refinement_flags
_atom_site_disorder_assembly
_atom_site_disorder_group
S1 S 0.19412(4) -0.03504(6) 0.29306(2) 0.03417(16) Uani 1 1 d . . .
O1 O -0.11976(14) 0.4683(2) -0.07699(7) 0.0556(5) Uani 1 1 d . . .
O2 O -0.29791(14) 0.4410(2) -0.08256(6) 0.0503(4) Uani 1 1 d . . .
O3 O -0.31543(13) 0.0037(2) 0.13417(7) 0.0533(4) Uani 1 1 d . . .
O4 O -0.43317(13) 0.1120(3) 0.06102(8) 0.0639(5) Uani 1 1 d . . .
O5 O 0.12887(11) 0.07112(18) 0.05960(6) 0.0375(4) Uani 1 1 d . . .
N1 N 0.11257(12) 0.13736(19) 0.15254(6) 0.0250(4) Uani 1 1 d . . .
N2 N -0.20057(17) 0.4127(2) -0.05944(7) 0.0387(4) Uani 1 1 d . . .
C1 C 0.22744(14) 0.0792(2) 0.18310(8) 0.0241(4) Uani 1 1 d . . .
C2 C 0.23018(15) 0.1378(2) 0.24693(8) 0.0257(4) Uani 1 1 d . . .
H2 H 0.3064 0.1826 0.2646 0.031 Uiso 1 1 calc R . .
N3 N -0.33809(15) 0.0832(2) 0.08820(8) 0.0416(5) Uani 1 1 d . . .
C3 C 0.14423(16) 0.2826(2) 0.24233(8) 0.0301(4) Uani 1 1 d . . .
H3 H 0.1154 0.2875 0.2792 0.036 Uiso 1 1 calc R . .
C4 C 0.05179(16) 0.2200(3) 0.19322(8) 0.0329(5) Uani 1 1 d . . .
H4A H 0.0027 0.1376 0.2078 0.039 Uiso 1 1 calc R . .
H4B H 0.0057 0.3161 0.1741 0.039 Uiso 1 1 calc R . .
C5 C 0.23742(15) -0.1127(2) 0.17410(8) 0.0283(4) Uani 1 1 d . . .
H5A H 0.1826 -0.1724 0.1928 0.034 Uiso 1 1 calc R . .
H5B H 0.2179 -0.1378 0.1318 0.034 Uiso 1 1 calc R . .
C6 C 0.35424(16) -0.1828(3) 0.19918(9) 0.0357(5) Uani 1 1 d . . .
H6A H 0.3714 -0.1692 0.2422 0.043 Uiso 1 1 calc R . .
H6B H 0.3564 -0.3060 0.1903 0.043 Uiso 1 1 calc R . .
C7 C 0.44182(17) -0.0895(3) 0.17340(10) 0.0404(5) Uani 1 1 d . . .
H7A H 0.5173 -0.1328 0.1914 0.048 Uiso 1 1 calc R . .
H7B H 0.4285 -0.1111 0.1309 0.048 Uiso 1 1 calc R . .
C8 C 0.43627(16) 0.1005(3) 0.18444(9) 0.0364(5) Uani 1 1 d . . .
H8A H 0.4923 0.1599 0.1666 0.044 Uiso 1 1 calc R . .
H8B H 0.4552 0.1222 0.2270 0.044 Uiso 1 1 calc R . .
C9 C 0.32002(15) 0.1719(2) 0.15908(8) 0.0291(4) Uani 1 1 d . . .
H9A H 0.3044 0.1606 0.1160 0.035 Uiso 1 1 calc R . .
H9B H 0.3186 0.2947 0.1686 0.035 Uiso 1 1 calc R . .
C10 C 0.1867(2) 0.4585(3) 0.22982(9) 0.0412(5) Uani 1 1 d . . .
H10A H 0.1311 0.5447 0.2343 0.062 Uiso 1 1 calc R . .
H10B H 0.1991 0.4617 0.1898 0.062 Uiso 1 1 calc R . .
H10C H 0.2573 0.4822 0.2573 0.062 Uiso 1 1 calc R . .
C11 C 0.24409(17) 0.0579(2) 0.36283(8) 0.0317(5) Uani 1 1 d . . .
C12 C 0.17147(19) 0.1290(3) 0.39457(9) 0.0395(5) Uani 1 1 d . . .
H12 H 0.0932 0.1299 0.3789 0.047 Uiso 1 1 calc R . .
C13 C 0.2140(2) 0.1996(3) 0.44976(10) 0.0540(7) Uani 1 1 d . . .
H13 H 0.1643 0.2485 0.4715 0.065 Uiso 1 1 calc R . .
C14 C 0.3268(3) 0.1985(4) 0.47252(11) 0.0661(8) Uani 1 1 d . . .
H14 H 0.3554 0.2469 0.5098 0.079 Uiso 1 1 calc R . .
C15 C 0.3981(2) 0.1272(4) 0.44128(12) 0.0661(8) Uani 1 1 d . . .
H15 H 0.4763 0.1262 0.4573 0.079 Uiso 1 1 calc R . .
C16 C 0.35834(19) 0.0571(3) 0.38701(10) 0.0467(6) Uani 1 1 d . . .
H16 H 0.4091 0.0079 0.3660 0.056 Uiso 1 1 calc R . .
C17 C 0.07358(15) 0.1233(2) 0.09436(8) 0.0277(4) Uani 1 1 d . . .
C18 C -0.04689(15) 0.1716(2) 0.07008(8) 0.0270(4) Uani 1 1 d . . .
C19 C -0.06895(16) 0.2691(2) 0.01935(8) 0.0297(4) Uani 1 1 d . . .
H19 H -0.0092 0.3103 0.0029 0.036 Uiso 1 1 calc R . .
C20 C -0.17806(16) 0.3054(2) -0.00670(8) 0.0306(5) Uani 1 1 d . . .
C21 C -0.26806(16) 0.2452(2) 0.01399(9) 0.0325(5) Uani 1 1 d . . .
H21 H -0.3429 0.2692 -0.0053 0.039 Uiso 1 1 calc R . .
C22 C -0.24423(16) 0.1485(2) 0.06388(8) 0.0309(5) Uani 1 1 d . . .
C23 C -0.13574(16) 0.1113(2) 0.09257(8) 0.0303(5) Uani 1 1 d . . .
H23 H -0.1225 0.0452 0.1273 0.036 Uiso 1 1 calc R . .

loop_
_atom_site_aniso_label
_atom_site_aniso_U_11
_atom_site_aniso_U_22
_atom_site_aniso_U_33
_atom_site_aniso_U_23
_atom_site_aniso_U_13
_atom_site_aniso_U_12
S1 0.0451(3) 0.0298(3) 0.0284(3) 0.0041(2) 0.0095(2) -0.0089(2)
O1 0.0628(11) 0.0593(11) 0.0394(10) 0.0159(8) -0.0011(8) -0.0185(9)
O2 0.0546(10) 0.0511(10) 0.0365(9) 0.0064(7) -0.0109(8) 0.0119(8)
O3 0.0433(9) 0.0785(12) 0.0399(10) 0.0115(9) 0.0126(8) -0.0041(8)
O4 0.0270(9) 0.0978(14) 0.0637(12) 0.0150(10) 0.0022(8) 0.0001(9)
O5 0.0358(8) 0.0508(9) 0.0261(8) -0.0046(6) 0.0071(6) 0.0088(7)
N1 0.0244(8) 0.0271(8) 0.0232(8) -0.0018(6) 0.0046(7) 0.0030(6)
N2 0.0521(12) 0.0314(10) 0.0270(10) -0.0005(7) -0.0049(9) -0.0009(9)
C1 0.0233(10) 0.0253(10) 0.0230(10) 0.0016(7) 0.0034(8) -0.0008(8)
C2 0.0289(10) 0.0239(10) 0.0243(10) 0.0022(8) 0.0054(8) -0.0051(8)
N3 0.0323(11) 0.0534(12) 0.0392(11) -0.0025(9) 0.0075(9) -0.0007(8)
C3 0.0400(11) 0.0284(11) 0.0230(10) -0.0023(8) 0.0095(9) 0.0016(9)
C4 0.0323(11) 0.0384(12) 0.0295(11) -0.0036(9) 0.0097(9) 0.0087(9)
C5 0.0301(11) 0.0256(11) 0.0291(11) -0.0017(8) 0.0057(9) -0.0010(8)
C6 0.0335(11) 0.0303(11) 0.0424(13) 0.0027(9) 0.0060(9) 0.0064(9)
C7 0.0276(11) 0.0449(13) 0.0492(14) 0.0029(10) 0.0090(10) 0.0087(9)
C8 0.0263(11) 0.0450(13) 0.0393(12) -0.0013(10) 0.0099(9) -0.0056(9)
C9 0.0319(11) 0.0272(10) 0.0296(11) 0.0002(8) 0.0096(9) -0.0039(8)
C10 0.0670(15) 0.0270(11) 0.0315(12) -0.0008(9) 0.0146(11) 0.0027(10)
C11 0.0374(12) 0.0303(11) 0.0275(11) 0.0088(8) 0.0074(9) -0.0054(9)
C12 0.0495(13) 0.0357(12) 0.0359(13) 0.0069(9) 0.0152(11) -0.0054(10)
C13 0.092(2) 0.0406(14) 0.0383(14) 0.0026(11) 0.0331(14) -0.0120(13)
C14 0.097(2) 0.0670(18) 0.0295(14) 0.0047(12) 0.0015(15) -0.0381(17)
C15 0.0584(17) 0.085(2) 0.0450(16) 0.0189(15) -0.0128(14) -0.0281(15)
C16 0.0413(13) 0.0563(15) 0.0411(14) 0.0141(11) 0.0054(11) -0.0046(11)
C17 0.0290(11) 0.0264(10) 0.0272(11) -0.0005(8) 0.0045(9) 0.0008(8)
C18 0.0307(11) 0.0251(10) 0.0242(10) -0.0028(8) 0.0033(8) 0.0022(8)
C19 0.0337(11) 0.0282(10) 0.0265(11) -0.0048(8) 0.0046(9) -0.0025(9)
C20 0.0397(12) 0.0251(10) 0.0241(11) -0.0020(8) 0.0000(9) 0.0016(9)
C21 0.0310(11) 0.0320(11) 0.0308(11) -0.0040(9) -0.0020(9) 0.0047(9)
C22 0.0299(11) 0.0321(11) 0.0307(11) -0.0024(8) 0.0062(9) 0.0004(9)
C23 0.0333(11) 0.0307(11) 0.0259(11) 0.0016(8) 0.0037(9) 0.0017(9)

loop_
_atom_type_symbol
_atom_type_description
_atom_type_scat_dispersion_real
_atom_type_scat_dispersion_imag
_atom_type_scat_source
C C 0.0033 0.0016 'International Tables Vol C Tables 4.2.6.8 and 6.1.1.4'
H H 0.0000 0.0000 'International Tables Vol C Tables 4.2.6.8 and 6.1.1.4'
N N 0.0061 0.0033 'International Tables Vol C Tables 4.2.6.8 and 6.1.1.4'
O O 0.0106 0.0060 'International Tables Vol C Tables 4.2.6.8 and 6.1.1.4'
S S 0.1246 0.1234 'International Tables Vol C Tables 4.2.6.8 and 6.1.1.4'

loop_
_geom_angle_atom_site_label_1
_geom_angle_atom_site_label_2
_geom_angle_atom_site_label_3
_geom_angle
_geom_angle_site_symmetry_1
_geom_angle_site_symmetry_3
_geom_angle_publ_flag
C11 S1 C2 99.11(8) . . ?
C17 N1 C4 124.65(15) . . ?
C17 N1 C1 123.48(14) . . ?
C4 N1 C1 111.77(14) . . ?
O2 N2 O1 124.42(18) . . ?
O2 N2 C20 118.04(19) . . ?
O1 N2 C20 117.54(17) . . ?
N1 C1 C5 109.03(14) . . ?
N1 C1 C9 111.35(14) . . ?
C5 C1 C9 109.15(15) . . ?
N1 C1 C2 101.41(14) . . ?
C5 C1 C2 115.88(15) . . ?
C9 C1 C2 109.85(14) . . ?
C3 C2 C1 105.88(14) . . ?
C3 C2 S1 110.01(12) . . ?
C1 C2 S1 112.67(12) . . ?
C3 C2 H2 109.4 . . ?
C1 C2 H2 109.4 . . ?
S1 C2 H2 109.4 . . ?
O4 N3 O3 124.55(18) . . ?
O4 N3 C22 117.72(18) . . ?
O3 N3 C22 117.73(17) . . ?
C4 C3 C10 112.17(17) . . ?
C4 C3 C2 101.73(15) . . ?
C10 C3 C2 115.38(16) . . ?
C4 C3 H3 109.1 . . ?
C10 C3 H3 109.1 . . ?
C2 C3 H3 109.1 . . ?
N1 C4 C3 103.71(14) . . ?
N1 C4 H4A 111.0 . . ?
C3 C4 H4A 111.0 . . ?
N1 C4 H4B 111.0 . . ?
C3 C4 H4B 111.0 . . ?
H4A C4 H4B 109.0 . . ?
C6 C5 C1 113.37(15) . . ?
C6 C5 H5A 108.9 . . ?
C1 C5 H5A 108.9 . . ?
C6 C5 H5B 108.9 . . ?
C1 C5 H5B 108.9 . . ?
H5A C5 H5B 107.7 . . ?
C7 C6 C5 110.59(16) . . ?
C7 C6 H6A 109.5 . . ?
C5 C6 H6A 109.5 . . ?
C7 C6 H6B 109.5 . . ?
C5 C6 H6B 109.5 . . ?
H6A C6 H6B 108.1 . . ?
C8 C7 C6 110.21(17) . . ?
C8 C7 H7A 109.6 . . ?
C6 C7 H7A 109.6 . . ?
C8 C7 H7B 109.6 . . ?
C6 C7 H7B 109.6 . . ?
H7A C7 H7B 108.1 . . ?
C7 C8 C9 111.45(16) . . ?
C7 C8 H8A 109.3 . . ?
C9 C8 H8A 109.3 . . ?
C7 C8 H8B 109.3 . . ?
C9 C8 H8B 109.3 . . ?
H8A C8 H8B 108.0 . . ?
C8 C9 C1 112.15(16) . . ?
C8 C9 H9A 109.2 . . ?
C1 C9 H9A 109.2 . . ?
C8 C9 H9B 109.2 . . ?
C1 C9 H9B 109.2 . . ?
H9A C9 H9B 107.9 . . ?
C3 C10 H10A 109.5 . . ?
C3 C10 H10B 109.5 . . ?
H10A C10 H10B 109.5 . . ?
C3 C10 H10C 109.5 . . ?
H10A C10 H10C 109.5 . . ?
H10B C10 H10C 109.5 . . ?
C12 C11 C16 118.9(2) . . ?
C12 C11 S1 121.48(16) . . ?
C16 C11 S1 119.65(17) . . ?
C11 C12 C13 119.8(2) . . ?
C11 C12 H12 120.1 . . ?
C13 C12 H12 120.1 . . ?
C14 C13 C12 120.3(2) . . ?
C14 C13 H13 119.9 . . ?
C12 C13 H13 119.9 . . ?
C15 C14 C13 119.7(2) . . ?
C15 C14 H14 120.1 . . ?
C13 C14 H14 120.1 . . ?
C14 C15 C16 121.0(3) . . ?
C14 C15 H15 119.5 . . ?
C16 C15 H15 119.5 . . ?
C15 C16 C11 120.3(2) . . ?
C15 C16 H16 119.9 . . ?
C11 C16 H16 119.9 . . ?
O5 C17 N1 124.58(17) . . ?
O5 C17 C18 117.40(16) . . ?
N1 C17 C18 118.00(16) . . ?
C23 C18 C19 119.03(17) . . ?
C23 C18 C17 123.37(17) . . ?
C19 C18 C17 117.33(17) . . ?
C20 C19 C18 119.31(18) . . ?
C20 C19 H19 120.3 . . ?
C18 C19 H19 120.3 . . ?
C21 C20 C19 123.05(18) . . ?
C21 C20 N2 117.99(18) . . ?
C19 C20 N2 118.96(18) . . ?
C22 C21 C20 116.55(18) . . ?
C22 C21 H21 121.7 . . ?
C20 C21 H21 121.7 . . ?
C21 C22 C23 122.72(18) . . ?
C21 C22 N3 118.50(17) . . ?
C23 C22 N3 118.78(18) . . ?
C18 C23 C22 119.32(18) . . ?
C18 C23 H23 120.3 . . ?
C22 C23 H23 120.3 . . ?

loop_
_geom_bond_atom_site_label_1
_geom_bond_atom_site_label_2
_geom_bond_distance
_geom_bond_site_symmetry_2
_geom_bond_publ_flag
S1 C11 1.777(2) . ?
S1 C2 1.8436(18) . ?
O1 N2 1.226(2) . ?
O2 N2 1.219(2) . ?
O3 N3 1.225(2) . ?
O4 N3 1.223(2) . ?
O5 C17 1.231(2) . ?
N1 C17 1.351(2) . ?
N1 C4 1.475(2) . ?
N1 C1 1.507(2) . ?
N2 C20 1.473(2) . ?
C1 C5 1.530(3) . ?
C1 C9 1.546(2) . ?
C1 C2 1.557(2) . ?
C2 C3 1.536(3) . ?
C2 H2 1.0000 . ?
N3 C22 1.474(3) . ?
C3 C4 1.515(3) . ?
C3 C10 1.524(3) . ?
C3 H3 1.0000 . ?
C4 H4A 0.9900 . ?
C4 H4B 0.9900 . ?
C5 C6 1.528(3) . ?
C5 H5A 0.9900 . ?
C5 H5B 0.9900 . ?
C6 C7 1.522(3) . ?
C6 H6A 0.9900 . ?
C6 H6B 0.9900 . ?
C7 C8 1.517(3) . ?
C7 H7A 0.9900 . ?
C7 H7B 0.9900 . ?
C8 C9 1.527(3) . ?
C8 H8A 0.9900 . ?
C8 H8B 0.9900 . ?
C9 H9A 0.9900 . ?
C9 H9B 0.9900 . ?
C10 H10A 0.9800 . ?
C10 H10B 0.9800 . ?
C10 H10C 0.9800 . ?
C11 C12 1.388(3) . ?
C11 C16 1.392(3) . ?
C12 C13 1.402(3) . ?
C12 H12 0.9500 . ?
C13 C14 1.370(4) . ?
C13 H13 0.9500 . ?
C14 C15 1.369(4) . ?
C14 H14 0.9500 . ?
C15 C16 1.377(3) . ?
C15 H15 0.9500 . ?
C16 H16 0.9500 . ?
C17 C18 1.511(3) . ?
C18 C23 1.385(3) . ?
C18 C19 1.391(3) . ?
C19 C20 1.375(3) . ?
C19 H19 0.9500 . ?
C20 C21 1.374(3) . ?
C21 C22 1.372(3) . ?
C21 H21 0.9500 . ?
C22 C23 1.386(3) . ?
C23 H23 0.9500 . ?

loop_
_geom_torsion_atom_site_label_1
_geom_torsion_atom_site_label_2
_geom_torsion_atom_site_label_3
_geom_torsion_atom_site_label_4
_geom_torsion
_geom_torsion_site_symmetry_1
_geom_torsion_site_symmetry_2
_geom_torsion_site_symmetry_3
_geom_torsion_site_symmetry_4
_geom_torsion_publ_flag
C17 N1 C1 C5 -61.4(2) . . . . ?
C4 N1 C1 C5 122.10(16) . . . . ?
C17 N1 C1 C9 59.1(2) . . . . ?
C4 N1 C1 C9 -117.42(17) . . . . ?
C17 N1 C1 C2 175.91(16) . . . . ?
C4 N1 C1 C2 -0.62(18) . . . . ?
N1 C1 C2 C3 -23.16(17) . . . . ?
C5 C1 C2 C3 -141.04(15) . . . . ?
C9 C1 C2 C3 94.72(17) . . . . ?
N1 C1 C2 S1 97.12(14) . . . . ?
C5 C1 C2 S1 -20.75(19) . . . . ?
C9 C1 C2 S1 -144.99(13) . . . . ?
C11 S1 C2 C3 -77.86(14) . . . . ?
C11 S1 C2 C1 164.25(13) . . . . ?
C1 C2 C3 C4 37.92(18) . . . . ?
S1 C2 C3 C4 -84.08(15) . . . . ?
C1 C2 C3 C10 -83.75(19) . . . . ?
S1 C2 C3 C10 154.24(14) . . . . ?
C17 N1 C4 C3 -152.23(17) . . . . ?
C1 N1 C4 C3 24.3(2) . . . . ?
C10 C3 C4 N1 86.63(19) . . . . ?
C2 C3 C4 N1 -37.24(18) . . . . ?
N1 C1 C5 C6 175.29(15) . . . . ?
C9 C1 C5 C6 53.5(2) . . . . ?
C2 C1 C5 C6 -71.1(2) . . . . ?
C1 C5 C6 C7 -56.3(2) . . . . ?
C5 C6 C7 C8 56.8(2) . . . . ?
C6 C7 C8 C9 -57.5(2) . . . . ?
C7 C8 C9 C1 56.5(2) . . . . ?
N1 C1 C9 C8 -173.44(15) . . . . ?
C5 C1 C9 C8 -53.0(2) . . . . ?
C2 C1 C9 C8 75.04(19) . . . . ?
C2 S1 C11 C12 103.25(17) . . . . ?
C2 S1 C11 C16 -78.00(17) . . . . ?
C16 C11 C12 C13 0.6(3) . . . . ?
S1 C11 C12 C13 179.33(15) . . . . ?
C11 C12 C13 C14 -0.1(3) . . . . ?
C12 C13 C14 C15 -0.3(4) . . . . ?
C13 C14 C15 C16 0.3(4) . . . . ?
C14 C15 C16 C11 0.2(4) . . . . ?
C12 C11 C16 C15 -0.6(3) . . . . ?
S1 C11 C16 C15 -179.39(18) . . . . ?
C4 N1 C17 O5 171.75(18) . . . . ?
C1 N1 C17 O5 -4.3(3) . . . . ?
C4 N1 C17 C18 -9.5(3) . . . . ?
C1 N1 C17 C18 174.46(15) . . . . ?
O5 C17 C18 C23 129.0(2) . . . . ?
N1 C17 C18 C23 -49.9(3) . . . . ?
O5 C17 C18 C19 -45.0(2) . . . . ?
N1 C17 C18 C19 136.12(18) . . . . ?
C23 C18 C19 C20 1.0(3) . . . . ?
C17 C18 C19 C20 175.19(16) . . . . ?
C18 C19 C20 C21 -2.1(3) . . . . ?
C18 C19 C20 N2 178.28(16) . . . . ?
O2 N2 C20 C21 -1.0(3) . . . . ?
O1 N2 C20 C21 178.75(18) . . . . ?
O2 N2 C20 C19 178.70(17) . . . . ?
O1 N2 C20 C19 -1.6(3) . . . . ?
C19 C20 C21 C22 1.7(3) . . . . ?
N2 C20 C21 C22 -178.67(16) . . . . ?
C20 C21 C22 C23 -0.2(3) . . . . ?
C20 C21 C22 N3 179.13(17) . . . . ?
O4 N3 C22 C21 3.3(3) . . . . ?
O3 N3 C22 C21 -176.74(19) . . . . ?
O4 N3 C22 C23 -177.29(19) . . . . ?
O3 N3 C22 C23 2.6(3) . . . . ?
C19 C18 C23 C22 0.4(3) . . . . ?
C17 C18 C23 C22 -173.44(17) . . . . ?
C21 C22 C23 C18 -0.8(3) . . . . ?
N3 C22 C23 C18 179.85(17) . . . . ?
